data_4317903
loop_
_publ_author_name
'Amanda L. Eckermann'
'Markus Wunder'
'Dieter Fenske'
'Thomas B. Rauchfuss'
'Scott R. Wilson'

_publ_contact_author
; 
Thomas B. Rauchfuss 
University of Illinois 
School of Chemical Sciences 
600 South Mathews Avenue Box 12-6 
Urbana, Illinois  61801 
USA 
;
_publ_contact_author_email rauchfuz@uiuc.edu
_publ_contact_author_fax '1  217 333 2685'
_publ_contact_author_phone '1  217 333 7355'
_publ_section_title
;
 New Class of Ruthenium Sulfide Clusters: Ru4S6(PPh3)4, Ru5S6(PPh3)5, and
 Ru6S8(PPh3)6
;
_journal_name_full 'Inorganic Chemistry'
_journal_page_first 2004
_journal_page_last 2006
_journal_paper_doi 10.1021/ic0255104
_journal_volume 41
_journal_year 2002
_chemical_formula_moiety 'C90 H75 P5 Ru5 S6, C H2 Cl2, C4 H10 O'
_chemical_formula_sum 'C90 H75 Cl0 O0 P5 Ru5 S6'
_chemical_formula_weight 2009.06
_chemical_name_common p90n
_chemical_name_systematic
; 
Pentaruthenium-hexakis(m-sulfido)-penta(triphenylphosphine) dichloromethane 
diethylether solvate 
;
_space_group_IT_number 2
_symmetry_cell_setting triclinic
_symmetry_space_group_name_Hall '-P 1'
_symmetry_space_group_name_H-M 'P -1'
_atom_sites_solution_hydrogens geom
_atom_sites_solution_primary direct
_atom_sites_solution_secondary difmap
_audit_creation_method SHELXL-97
_audit_update_record
; 
2002-01-17   text and data added, ALE 
;
_cell_angle_alpha 70.376(10)
_cell_angle_beta 83.605(11)
_cell_angle_gamma 83.160(11)
_cell_formula_units_Z 2
_cell_length_a 14.470(9)
_cell_length_b 16.526(10)
_cell_length_c 21.985(13)
_cell_measurement_reflns_used 1003
_cell_measurement_temperature 193(2)
_cell_measurement_theta_max 25.0
_cell_measurement_theta_min 2.9
_cell_volume 4902(5)
_computing_cell_refinement 'SAINT V5 (Bruker, 1998)'
_computing_data_collection 'SMART V5 (Bruker, 1998)'
_computing_data_reduction 'SAINT V5 (Bruker, 1998)'
_computing_molecular_graphics 'SHELXTL V5 (Bruker, 1998)'
_computing_publication_material 'CIFTAB (Sheldrick, 1998)'
_computing_structure_refinement 'SHELXTL V5 (Bruker, 1998)'
_computing_structure_solution 'SHELXTL V5 (Bruker, 1998)'
_diffrn_ambient_temperature 193(2)
_diffrn_measured_fraction_theta_full 0.988
_diffrn_measured_fraction_theta_max 0.988
_diffrn_measurement_device 'Siemens Platform/CCD'
_diffrn_measurement_device_type 'CCD area detector'
_diffrn_measurement_method 'profile data from \w scans'
_diffrn_radiation_monochromator graphite
_diffrn_radiation_source 'normal-focus sealed tube'
_diffrn_radiation_type MoK\a
_diffrn_radiation_wavelength 0.71073
_diffrn_radiation_wavelength_id p90na
_diffrn_reflns_av_R_equivalents 0.0823
_diffrn_reflns_av_sigmaI/netI 0.1129
_diffrn_reflns_limit_h_max 17
_diffrn_reflns_limit_h_min -17
_diffrn_reflns_limit_k_max 19
_diffrn_reflns_limit_k_min -19
_diffrn_reflns_limit_l_max 24
_diffrn_reflns_limit_l_min -26
_diffrn_reflns_number 35889
_diffrn_reflns_theta_full 25.07
_diffrn_reflns_theta_max 25.07
_diffrn_reflns_theta_min 1.67
_diffrn_standards_decay_% 1.7
_diffrn_standards_interval_time 546
_diffrn_standards_number 386
_exptl_absorpt_coefficient_mu 1.001
_exptl_absorpt_correction_T_max 0.9134
_exptl_absorpt_correction_T_min 0.7570
_exptl_absorpt_correction_type integration
_exptl_absorpt_process_details '(Bruker, 1998)'
_exptl_crystal_colour black
_exptl_crystal_density_diffrn 1.361
_exptl_crystal_description tabular
_exptl_crystal_F_000 2012
_exptl_crystal_id p90na
_exptl_crystal_preparation
; 
The data crystal was mounted using oil (Paratone-N, Exxon) to a thin 
glass fiber with the (1 0 0) scattering planes roughly normal to the 
spindle axis. 
;
_exptl_crystal_size_max 0.28
_exptl_crystal_size_mid 0.26
_exptl_crystal_size_min 0.09
_refine_diff_density_max 1.643
_refine_diff_density_min -1.252
_refine_diff_density_rms 0.165
_refine_ls_extinction_method none
_refine_ls_goodness_of_fit_ref 1.061
_refine_ls_hydrogen_treatment noref
_refine_ls_matrix_type full
_refine_ls_number_parameters 955
_refine_ls_number_reflns 17209
_refine_ls_number_restraints 0
_refine_ls_restrained_S_all 1.061
_refine_ls_R_factor_all 0.1106
_refine_ls_R_factor_gt 0.0744
_refine_ls_shift/su_max 0.002
_refine_ls_shift/su_mean 0.000
_refine_ls_structure_factor_coef Fsqd
_refine_ls_weighting_details 'calc w=1/[\s^2^(Fo^2^)+(0.0791P)^2^+36.7588P] where P=(Fo^2^+2Fc^2^)/3'
_refine_ls_weighting_scheme calc
_refine_ls_wR_factor_gt 0.1937
_refine_ls_wR_factor_ref 0.2050
_reflns_number_gt 11283
_reflns_number_total 17209
_reflns_threshold_expression >2sigma(I)
_cod_data_source_file ic0255104_s1_3.cif
_cod_data_source_block p90nzs
_cod_depositor_comments
;
The following automatic conversions were performed:

'_symmetry_cell_setting' value 'Triclinic' changed to 'triclinic'
according to the built-in table from CIF Core dictionary named
'cif_core.dic' version 2.4.1 from 2010-06-29.

Automatic conversion script
Id: cif_fix_values 1646 2011-03-28 12:23:43Z adriana 
;
_cod_original_sg_symbol_H-M 'P -1 '
_cod_database_code 4317903

loop_
_symmetry_equiv_pos_as_xyz
'x, y, z'
'-x, -y, -z'

loop_
_atom_site_label
_atom_site_type_symbol
_atom_site_fract_x
_atom_site_fract_y
_atom_site_fract_z
_atom_site_U_iso_or_equiv
_atom_site_adp_type
_atom_site_occupancy
_atom_site_symmetry_multiplicity
_atom_site_calc_flag
_atom_site_refinement_flags
_atom_site_disorder_assembly
_atom_site_disorder_group
Ru1 Ru 0.97763(5) 0.17332(5) 0.17044(4) 0.0271(2) Uani 1 1 d . . .
Ru2 Ru 1.06098(5) 0.03322(5) 0.26567(4) 0.0253(2) Uani 1 1 d . . .
Ru3 Ru 1.03254(5) 0.20711(5) 0.27665(4) 0.02464(19) Uani 1 1 d . . .
Ru4 Ru 1.16938(5) 0.17046(5) 0.17813(4) 0.0262(2) Uani 1 1 d . . .
Ru5 Ru 1.20990(5) 0.09603(5) 0.31941(4) 0.0269(2) Uani 1 1 d . . .
S5 S 1.12788(18) 0.19431(18) 0.35454(13) 0.0352(6) Uani 1 1 d . . .
S4 S 1.15956(19) -0.03254(17) 0.34386(12) 0.0345(6) Uani 1 1 d . . .
S6 S 1.30070(17) 0.14060(19) 0.23027(13) 0.0357(6) Uani 1 1 d . . .
S2 S 1.09101(18) 0.07435(17) 0.15694(12) 0.0306(6) Uani 1 1 d . . .
S1 S 0.92835(17) 0.11629(16) 0.27487(12) 0.0280(5) Uani 1 1 d . . .
S3 S 1.05862(17) 0.28127(16) 0.17039(12) 0.0295(6) Uani 1 1 d . . .
P1 P 0.86296(18) 0.21607(18) 0.09457(13) 0.0302(6) Uani 1 1 d . . .
P2 P 1.00399(18) -0.09685(17) 0.27828(12) 0.0277(6) Uani 1 1 d . . .
P3 P 0.93587(18) 0.31413(17) 0.30165(12) 0.0273(6) Uani 1 1 d . . .
P4 P 1.25789(17) 0.22025(18) 0.08227(12) 0.0292(6) Uani 1 1 d . . .
P5 P 1.32876(18) 0.06366(18) 0.38548(12) 0.0300(6) Uani 1 1 d . . .
C1 C 0.8667(7) 0.1543(7) 0.0378(5) 0.033(2) Uani 1 1 d . . .
C2 C 0.9518(9) 0.1354(7) 0.0094(5) 0.043(3) Uani 1 1 d . . .
H2 H 1.0067 0.1487 0.0228 0.052 Uiso 1 1 calc R . .
C3 C 0.9595(10) 0.0979(8) -0.0376(5) 0.051(3) Uani 1 1 d . . .
H3 H 1.0188 0.0888 -0.0587 0.061 Uiso 1 1 calc R . .
C4 C 0.8809(10) 0.0730(8) -0.0546(6) 0.055(3) Uani 1 1 d . . .
H4 H 0.8862 0.0444 -0.0859 0.066 Uiso 1 1 calc R . .
C5 C 0.7941(10) 0.0902(9) -0.0254(6) 0.059(4) Uani 1 1 d . . .
H5 H 0.7398 0.0729 -0.0366 0.071 Uiso 1 1 calc R . .
C6 C 0.7858(9) 0.1331(8) 0.0205(6) 0.049(3) Uani 1 1 d . . .
H6 H 0.7264 0.1473 0.0393 0.059 Uiso 1 1 calc R . .
C7 C 0.7387(6) 0.2146(7) 0.1264(5) 0.034(3) Uani 1 1 d . . .
C8 C 0.7141(8) 0.1508(8) 0.1836(5) 0.045(3) Uani 1 1 d . . .
H8 H 0.7608 0.1098 0.2062 0.054 Uiso 1 1 calc R . .
C9 C 0.6216(8) 0.1466(9) 0.2079(6) 0.051(3) Uani 1 1 d . . .
H9 H 0.6043 0.1018 0.2464 0.062 Uiso 1 1 calc R . .
C10 C 0.5555(8) 0.2075(10) 0.1758(6) 0.061(4) Uani 1 1 d . . .
H10 H 0.4929 0.2073 0.1941 0.073 Uiso 1 1 calc R . .
C11 C 0.5778(8) 0.2687(8) 0.1179(7) 0.053(3) Uani 1 1 d . . .
H11 H 0.5306 0.3078 0.0943 0.064 Uiso 1 1 calc R . .
C12 C 0.6714(7) 0.2726(8) 0.0941(6) 0.043(3) Uani 1 1 d . . .
H12 H 0.6882 0.3164 0.0549 0.052 Uiso 1 1 calc R . .
C13 C 0.8649(7) 0.3264(7) 0.0360(5) 0.034(2) Uani 1 1 d . . .
C14 C 0.8474(8) 0.3462(8) -0.0290(5) 0.045(3) Uani 1 1 d . . .
H14 H 0.8333 0.3025 -0.0448 0.054 Uiso 1 1 calc R . .
C15 C 0.8511(9) 0.4307(9) -0.0703(6) 0.061(4) Uani 1 1 d . . .
H15 H 0.8407 0.4439 -0.1146 0.073 Uiso 1 1 calc R . .
C16 C 0.8691(9) 0.4948(9) -0.0490(7) 0.063(4) Uani 1 1 d . . .
H16 H 0.8715 0.5522 -0.0780 0.076 Uiso 1 1 calc R . .
C17 C 0.8839(9) 0.4757(8) 0.0155(6) 0.053(3) Uani 1 1 d . . .
H17 H 0.8949 0.5204 0.0312 0.063 Uiso 1 1 calc R . .
C18 C 0.8827(8) 0.3915(8) 0.0577(6) 0.046(3) Uani 1 1 d . . .
H18 H 0.8943 0.3789 0.1017 0.056 Uiso 1 1 calc R . .
C19 C 1.0780(7) -0.1651(7) 0.2396(5) 0.035(2) Uani 1 1 d . . .
C20 C 1.0457(8) -0.2220(7) 0.2154(5) 0.039(3) Uani 1 1 d . . .
H20 H 0.9805 -0.2268 0.2185 0.047 Uiso 1 1 calc R . .
C21 C 1.1058(10) -0.2727(9) 0.1866(6) 0.060(4) Uani 1 1 d . . .
H21 H 1.0808 -0.3102 0.1693 0.072 Uiso 1 1 calc R . .
C22 C 1.2011(9) -0.2699(9) 0.1825(6) 0.056(3) Uani 1 1 d . . .
H22 H 1.2422 -0.3050 0.1631 0.067 Uiso 1 1 calc R . .
C23 C 1.2345(9) -0.2144(9) 0.2076(8) 0.064(4) Uani 1 1 d . . .
H23 H 1.3001 -0.2122 0.2061 0.077 Uiso 1 1 calc R . .
C24 C 1.1765(9) -0.1624(8) 0.2348(6) 0.051(3) Uani 1 1 d . . .
H24 H 1.2022 -0.1239 0.2507 0.061 Uiso 1 1 calc R . .
C25 C 0.9837(7) -0.1659(7) 0.3620(5) 0.031(2) Uani 1 1 d . . .
C26 C 0.9447(7) -0.1293(7) 0.4065(5) 0.033(2) Uani 1 1 d . . .
H26 H 0.9358 -0.0683 0.3950 0.040 Uiso 1 1 calc R . .
C27 C 0.9173(7) -0.1809(9) 0.4695(5) 0.045(3) Uani 1 1 d . . .
H27 H 0.8864 -0.1541 0.4992 0.055 Uiso 1 1 calc R . .
C28 C 0.9335(10) -0.2668(9) 0.4889(6) 0.055(4) Uani 1 1 d . . .
H28 H 0.9160 -0.3004 0.5322 0.067 Uiso 1 1 calc R . .
C29 C 0.9761(12) -0.3061(9) 0.4452(7) 0.074(5) Uani 1 1 d . . .
H29 H 0.9896 -0.3669 0.4589 0.089 Uiso 1 1 calc R . .
C30 C 0.9995(11) -0.2567(7) 0.3810(6) 0.060(4) Uani 1 1 d . . .
H30 H 1.0259 -0.2840 0.3505 0.072 Uiso 1 1 calc R . .
C31 C 0.8907(6) -0.0926(7) 0.2478(5) 0.030(2) Uani 1 1 d . . .
C32 C 0.8788(8) -0.0534(8) 0.1816(6) 0.047(3) Uani 1 1 d . . .
H32 H 0.9310 -0.0309 0.1532 0.056 Uiso 1 1 calc R . .
C33 C 0.7941(11) -0.0463(9) 0.1563(8) 0.070(4) Uani 1 1 d . . .
H33 H 0.7888 -0.0207 0.1110 0.083 Uiso 1 1 calc R . .
C34 C 0.7181(10) -0.0762(10) 0.1963(8) 0.064(4) Uani 1 1 d . . .
H34 H 0.6596 -0.0718 0.1792 0.077 Uiso 1 1 calc R . .
C35 C 0.7267(9) -0.1124(10) 0.2613(7) 0.066(4) Uani 1 1 d . . .
H35 H 0.6727 -0.1301 0.2895 0.079 Uiso 1 1 calc R . .
C36 C 0.8131(8) -0.1242(9) 0.2874(6) 0.051(3) Uani 1 1 d . . .
H36 H 0.8184 -0.1538 0.3323 0.061 Uiso 1 1 calc R . .
C37 C 0.8484(7) 0.3740(7) 0.2463(5) 0.029(2) Uani 1 1 d . . .
C38 C 0.7754(8) 0.3301(8) 0.2391(5) 0.042(3) Uani 1 1 d . . .
H38 H 0.7771 0.2695 0.2600 0.050 Uiso 1 1 calc R . .
C39 C 0.7015(8) 0.3710(8) 0.2030(6) 0.046(3) Uani 1 1 d . . .
H39 H 0.6528 0.3395 0.1994 0.056 Uiso 1 1 calc R . .
C40 C 0.6997(10) 0.4602(9) 0.1715(7) 0.059(4) Uani 1 1 d . . .
H40 H 0.6483 0.4905 0.1476 0.071 Uiso 1 1 calc R . .
C41 C 0.7721(9) 0.5031(9) 0.1756(6) 0.056(3) Uani 1 1 d . . .
H41 H 0.7729 0.5628 0.1517 0.067 Uiso 1 1 calc R . .
C42 C 0.8445(9) 0.4617(8) 0.2134(6) 0.054(3) Uani 1 1 d . . .
H42 H 0.8925 0.4940 0.2170 0.065 Uiso 1 1 calc R . .
C43 C 0.8630(7) 0.2829(6) 0.3786(5) 0.031(2) Uani 1 1 d . . .
C44 C 0.9014(8) 0.2246(7) 0.4329(5) 0.040(3) Uani 1 1 d . . .
H44 H 0.9637 0.2000 0.4290 0.048 Uiso 1 1 calc R . .
C45 C 0.8507(8) 0.2007(8) 0.4935(5) 0.042(3) Uani 1 1 d . . .
H45 H 0.8779 0.1594 0.5300 0.050 Uiso 1 1 calc R . .
C46 C 0.7633(9) 0.2367(9) 0.4996(6) 0.054(3) Uani 1 1 d . . .
H46 H 0.7301 0.2231 0.5411 0.065 Uiso 1 1 calc R . .
C47 C 0.7209(9) 0.2937(10) 0.4459(7) 0.064(4) Uani 1 1 d . . .
H47 H 0.6573 0.3152 0.4496 0.077 Uiso 1 1 calc R . .
C48 C 0.7738(8) 0.3190(8) 0.3860(6) 0.048(3) Uani 1 1 d . . .
H48 H 0.7473 0.3619 0.3500 0.058 Uiso 1 1 calc R . .
C49 C 0.9987(7) 0.3997(7) 0.3088(5) 0.036(3) Uani 1 1 d . . .
C50 C 1.0817(9) 0.4217(8) 0.2711(6) 0.054(3) Uani 1 1 d . . .
H50 H 1.1062 0.3915 0.2421 0.065 Uiso 1 1 calc R . .
C51 C 1.1276(12) 0.4860(10) 0.2757(9) 0.086(5) Uani 1 1 d . . .
H51 H 1.1836 0.5003 0.2492 0.103 Uiso 1 1 calc R . .
C52 C 1.0967(13) 0.5307(10) 0.3167(8) 0.081(5) Uani 1 1 d . . .
H52 H 1.1299 0.5759 0.3186 0.097 Uiso 1 1 calc R . .
C53 C 1.0180(13) 0.5093(10) 0.3545(8) 0.083(5) Uani 1 1 d . . .
H53 H 0.9964 0.5400 0.3837 0.099 Uiso 1 1 calc R . .
C54 C 0.9664(10) 0.4439(8) 0.3528(7) 0.060(4) Uani 1 1 d . . .
H54 H 0.9113 0.4297 0.3805 0.072 Uiso 1 1 calc R . .
C55 C 1.2069(8) 0.2419(7) 0.0052(5) 0.038(3) Uani 1 1 d . . .
C56 C 1.2420(10) 0.2053(9) -0.0409(6) 0.057(3) Uani 1 1 d . . .
H56 H 1.2948 0.1641 -0.0333 0.068 Uiso 1 1 calc R . .
C57 C 1.1992(11) 0.2293(9) -0.0996(6) 0.062(4) Uani 1 1 d . . .
H57 H 1.2243 0.2038 -0.1314 0.075 Uiso 1 1 calc R . .
C58 C 1.1247(10) 0.2867(9) -0.1123(6) 0.056(4) Uani 1 1 d . . .
H58 H 1.0981 0.3024 -0.1527 0.067 Uiso 1 1 calc R . .
C59 C 1.0863(9) 0.3230(9) -0.0654(6) 0.053(3) Uani 1 1 d . . .
H59 H 1.0332 0.3638 -0.0735 0.063 Uiso 1 1 calc R . .
C60 C 1.1264(8) 0.2992(8) -0.0069(5) 0.041(3) Uani 1 1 d . . .
H60 H 1.0988 0.3223 0.0257 0.049 Uiso 1 1 calc R . .
C61 C 1.3599(8) 0.1476(8) 0.0745(5) 0.041(3) Uani 1 1 d . . .
C62 C 1.4426(8) 0.1724(11) 0.0441(8) 0.072(5) Uani 1 1 d . . .
H62 H 1.4494 0.2323 0.0248 0.087 Uiso 1 1 calc R . .
C63 C 1.5192(10) 0.1142(15) 0.0393(11) 0.104(7) Uani 1 1 d . . .
H63 H 1.5775 0.1338 0.0188 0.124 Uiso 1 1 calc R . .
C64 C 1.5078(11) 0.0284(13) 0.0650(9) 0.081(5) Uani 1 1 d . . .
H64 H 1.5573 -0.0122 0.0591 0.098 Uiso 1 1 calc R . .
C65 C 1.4273(13) -0.0003(11) 0.0988(7) 0.087(6) Uani 1 1 d . . .
H65 H 1.4227 -0.0603 0.1203 0.105 Uiso 1 1 calc R . .
C66 C 1.3532(10) 0.0575(9) 0.1017(6) 0.066(4) Uani 1 1 d . . .
H66 H 1.2954 0.0370 0.1225 0.079 Uiso 1 1 calc R . .
C67 C 1.3086(7) 0.3247(7) 0.0686(5) 0.034(2) Uani 1 1 d . . .
C68 C 1.3197(7) 0.3454(7) 0.1232(5) 0.037(3) Uani 1 1 d . . .
H68 H 1.3017 0.3082 0.1653 0.044 Uiso 1 1 calc R . .
C69 C 1.3585(8) 0.4237(8) 0.1147(6) 0.048(3) Uani 1 1 d . . .
H69 H 1.3647 0.4396 0.1517 0.057 Uiso 1 1 calc R . .
C70 C 1.3872(9) 0.4768(8) 0.0549(7) 0.056(4) Uani 1 1 d . . .
H70 H 1.4153 0.5280 0.0499 0.068 Uiso 1 1 calc R . .
C71 C 1.3740(8) 0.4537(9) 0.0011(7) 0.058(4) Uani 1 1 d . . .
H71 H 1.3925 0.4904 -0.0410 0.069 Uiso 1 1 calc R . .
C72 C 1.3347(8) 0.3783(8) 0.0077(5) 0.049(3) Uani 1 1 d . . .
H72 H 1.3258 0.3639 -0.0295 0.059 Uiso 1 1 calc R . .
C73 C 1.2975(7) 0.0439(7) 0.4723(5) 0.030(2) Uani 1 1 d . . .
C74 C 1.3409(7) 0.0795(7) 0.5082(5) 0.038(3) Uani 1 1 d . . .
H74 H 1.3864 0.1190 0.4878 0.046 Uiso 1 1 calc R . .
C75 C 1.3179(8) 0.0574(8) 0.5749(5) 0.043(3) Uani 1 1 d . . .
H75 H 1.3459 0.0842 0.5994 0.052 Uiso 1 1 calc R . .
C76 C 1.2554(7) -0.0023(8) 0.6052(6) 0.041(3) Uani 1 1 d . . .
H76 H 1.2422 -0.0190 0.6508 0.049 Uiso 1 1 calc R . .
C77 C 1.2113(8) -0.0385(7) 0.5686(5) 0.043(3) Uani 1 1 d . . .
H77 H 1.1682 -0.0803 0.5894 0.051 Uiso 1 1 calc R . .
C78 C 1.2298(7) -0.0140(7) 0.5022(5) 0.033(2) Uani 1 1 d . . .
H78 H 1.1969 -0.0362 0.4771 0.039 Uiso 1 1 calc R . .
C79 C 1.4000(7) -0.0361(7) 0.3874(5) 0.035(2) Uani 1 1 d . . .
C80 C 1.4282(7) -0.0982(7) 0.4437(6) 0.038(3) Uani 1 1 d . . .
H80 H 1.4143 -0.0873 0.4836 0.045 Uiso 1 1 calc R . .
C81 C 1.4758(8) -0.1755(7) 0.4437(7) 0.054(4) Uani 1 1 d . . .
H81 H 1.4927 -0.2178 0.4832 0.065 Uiso 1 1 calc R . .
C82 C 1.4992(8) -0.1913(9) 0.3841(7) 0.058(4) Uani 1 1 d . . .
H82 H 1.5322 -0.2441 0.3830 0.069 Uiso 1 1 calc R . .
C83 C 1.4731(9) -0.1286(11) 0.3280(7) 0.069(4) Uani 1 1 d . . .
H83 H 1.4901 -0.1381 0.2878 0.083 Uiso 1 1 calc R . .
C84 C 1.4244(9) -0.0543(10) 0.3282(6) 0.057(4) Uani 1 1 d . . .
H84 H 1.4058 -0.0134 0.2885 0.069 Uiso 1 1 calc R . .
C85 C 1.4131(7) 0.1457(7) 0.3647(5) 0.031(2) Uani 1 1 d . . .
C86 C 1.5052(7) 0.1249(8) 0.3782(6) 0.043(3) Uani 1 1 d . . .
H86 H 1.5280 0.0664 0.3970 0.051 Uiso 1 1 calc R . .
C87 C 1.5644(8) 0.1895(9) 0.3641(6) 0.049(3) Uani 1 1 d . . .
H87 H 1.6287 0.1742 0.3710 0.059 Uiso 1 1 calc R . .
C88 C 1.5336(9) 0.2732(10) 0.3411(7) 0.061(4) Uani 1 1 d . . .
H88 H 1.5748 0.3166 0.3345 0.073 Uiso 1 1 calc R . .
C89 C 1.4413(9) 0.2955(8) 0.3269(7) 0.060(4) Uani 1 1 d . . .
H89 H 1.4197 0.3546 0.3086 0.072 Uiso 1 1 calc R . .
C90 C 1.3802(9) 0.2326(8) 0.3392(7) 0.060(4) Uani 1 1 d . . .
H90 H 1.3165 0.2482 0.3304 0.072 Uiso 1 1 calc R . .

loop_
_atom_site_aniso_label
_atom_site_aniso_U_11
_atom_site_aniso_U_22
_atom_site_aniso_U_33
_atom_site_aniso_U_23
_atom_site_aniso_U_13
_atom_site_aniso_U_12
Ru1 0.0242(4) 0.0329(5) 0.0222(4) -0.0050(3) -0.0031(3) -0.0052(3)
Ru2 0.0265(4) 0.0269(4) 0.0201(4) -0.0039(3) -0.0026(3) -0.0043(3)
Ru3 0.0259(4) 0.0269(4) 0.0197(4) -0.0050(3) -0.0018(3) -0.0045(3)
Ru4 0.0241(4) 0.0326(5) 0.0201(4) -0.0058(3) -0.0010(3) -0.0042(3)
Ru5 0.0236(4) 0.0333(5) 0.0213(4) -0.0045(4) -0.0024(3) -0.0051(3)
S5 0.0329(14) 0.0440(16) 0.0314(14) -0.0152(13) -0.0072(11) -0.0010(12)
S4 0.0388(15) 0.0333(15) 0.0267(14) -0.0011(11) -0.0091(11) -0.0047(12)
S6 0.0205(13) 0.0519(17) 0.0283(14) -0.0046(12) -0.0012(11) -0.0049(12)
S2 0.0314(14) 0.0377(15) 0.0232(13) -0.0096(11) 0.0007(10) -0.0080(11)
S1 0.0234(12) 0.0331(14) 0.0248(13) -0.0057(11) 0.0017(10) -0.0060(10)
S3 0.0300(13) 0.0316(14) 0.0225(13) -0.0025(11) -0.0007(10) -0.0051(11)
P1 0.0308(14) 0.0355(15) 0.0235(14) -0.0083(12) -0.0032(11) -0.0033(12)
P2 0.0274(14) 0.0288(14) 0.0266(14) -0.0083(11) -0.0006(11) -0.0049(11)
P3 0.0301(14) 0.0272(14) 0.0238(13) -0.0061(11) -0.0027(11) -0.0054(11)
P4 0.0233(13) 0.0385(15) 0.0237(14) -0.0078(12) 0.0015(11) -0.0043(11)
P5 0.0260(14) 0.0377(15) 0.0235(14) -0.0062(12) -0.0011(11) -0.0041(11)
C1 0.036(6) 0.039(6) 0.022(5) -0.005(5) -0.004(5) -0.005(5)
C2 0.062(8) 0.037(6) 0.029(6) -0.009(5) -0.015(6) 0.011(6)
C3 0.070(9) 0.050(8) 0.031(6) -0.017(6) 0.004(6) 0.006(7)
C4 0.081(10) 0.048(8) 0.044(8) -0.026(6) -0.003(7) -0.001(7)
C5 0.069(9) 0.064(9) 0.052(8) -0.026(7) -0.015(7) -0.009(7)
C6 0.044(7) 0.071(9) 0.039(7) -0.022(6) -0.007(6) -0.012(6)
C7 0.017(5) 0.057(7) 0.032(6) -0.019(5) 0.005(4) -0.008(5)
C8 0.046(7) 0.055(8) 0.035(7) -0.011(6) -0.004(5) -0.017(6)
C9 0.044(7) 0.072(9) 0.035(7) -0.010(6) 0.002(6) -0.023(7)
C10 0.021(6) 0.109(12) 0.054(9) -0.034(9) 0.008(6) -0.004(7)
C11 0.026(6) 0.057(8) 0.078(10) -0.026(7) -0.008(6) 0.005(6)
C12 0.024(6) 0.063(8) 0.039(7) -0.012(6) -0.004(5) -0.003(5)
C13 0.020(5) 0.039(6) 0.045(7) -0.016(5) -0.009(5) 0.005(4)
C14 0.048(7) 0.051(7) 0.027(6) -0.005(5) -0.006(5) 0.011(6)
C15 0.066(9) 0.067(10) 0.037(7) -0.009(7) 0.003(6) 0.014(8)
C16 0.051(8) 0.043(8) 0.072(10) 0.010(7) -0.009(7) 0.003(6)
C17 0.055(8) 0.044(7) 0.051(8) -0.002(6) -0.013(6) -0.005(6)
C18 0.035(6) 0.049(7) 0.054(8) -0.018(6) -0.011(6) 0.011(5)
C19 0.032(6) 0.030(6) 0.034(6) 0.001(5) 0.001(5) -0.007(5)
C20 0.041(6) 0.042(7) 0.042(7) -0.025(6) -0.002(5) -0.002(5)
C21 0.084(11) 0.055(8) 0.052(8) -0.035(7) 0.000(7) -0.004(7)
C22 0.058(9) 0.058(9) 0.050(8) -0.024(7) 0.001(6) 0.017(7)
C23 0.027(7) 0.066(9) 0.098(12) -0.029(9) -0.002(7) 0.000(6)
C24 0.054(8) 0.046(7) 0.052(8) -0.016(6) -0.002(6) -0.003(6)
C25 0.028(5) 0.042(6) 0.030(6) -0.016(5) -0.004(4) -0.006(5)
C26 0.025(5) 0.045(6) 0.029(6) -0.008(5) -0.007(4) -0.004(5)
C27 0.031(6) 0.074(9) 0.019(6) -0.001(6) 0.005(5) -0.007(6)
C28 0.078(10) 0.055(8) 0.029(7) -0.001(6) 0.003(6) -0.030(7)
C29 0.121(14) 0.040(8) 0.053(9) 0.001(7) -0.013(9) -0.020(8)
C30 0.112(12) 0.025(6) 0.038(7) -0.002(5) 0.002(7) -0.016(7)
C31 0.020(5) 0.046(6) 0.025(5) -0.017(5) 0.004(4) 0.005(4)
C32 0.042(7) 0.055(8) 0.044(7) -0.014(6) -0.010(6) -0.007(6)
C33 0.097(12) 0.048(8) 0.066(10) -0.008(7) -0.044(9) -0.010(8)
C34 0.049(8) 0.073(10) 0.081(11) -0.037(9) -0.019(8) 0.002(7)
C35 0.046(8) 0.108(12) 0.058(9) -0.043(9) 0.005(7) -0.028(8)
C36 0.044(7) 0.085(10) 0.030(6) -0.021(6) -0.006(5) -0.027(7)
C37 0.027(5) 0.040(6) 0.020(5) -0.010(5) 0.003(4) -0.004(5)
C38 0.045(7) 0.040(7) 0.040(7) -0.015(5) -0.001(5) 0.002(5)
C39 0.039(7) 0.057(8) 0.041(7) -0.010(6) -0.013(5) -0.003(6)
C40 0.053(8) 0.052(8) 0.062(9) -0.007(7) -0.008(7) 0.010(7)
C41 0.052(8) 0.052(8) 0.048(8) 0.004(6) -0.013(6) 0.002(6)
C42 0.050(8) 0.039(7) 0.066(9) -0.009(6) -0.008(7) 0.007(6)
C43 0.038(6) 0.032(6) 0.029(6) -0.018(5) -0.001(5) -0.008(5)
C44 0.036(6) 0.049(7) 0.038(7) -0.018(6) 0.007(5) -0.012(5)
C45 0.046(7) 0.056(8) 0.023(6) -0.008(5) 0.003(5) -0.022(6)
C46 0.056(8) 0.077(10) 0.038(7) -0.024(7) 0.013(6) -0.034(7)
C47 0.038(7) 0.085(11) 0.056(9) -0.017(8) 0.021(6) 0.002(7)
C48 0.037(7) 0.067(9) 0.036(7) -0.015(6) 0.000(5) 0.007(6)
C49 0.035(6) 0.030(6) 0.041(6) -0.007(5) -0.004(5) -0.008(5)
C50 0.052(8) 0.058(8) 0.061(8) -0.031(7) 0.009(6) -0.017(6)
C51 0.091(12) 0.069(10) 0.113(14) -0.042(10) 0.026(10) -0.061(9)
C52 0.117(14) 0.062(10) 0.071(11) -0.011(8) -0.019(10) -0.058(10)
C53 0.122(15) 0.062(10) 0.079(11) -0.037(9) 0.002(11) -0.032(10)
C54 0.066(9) 0.052(8) 0.079(10) -0.042(8) 0.005(7) -0.025(7)
C55 0.044(7) 0.041(6) 0.028(6) -0.006(5) -0.003(5) -0.010(5)
C56 0.068(9) 0.056(8) 0.048(8) -0.017(7) -0.009(7) -0.005(7)
C57 0.108(12) 0.059(9) 0.033(7) -0.027(7) -0.019(8) -0.010(9)
C58 0.068(9) 0.066(9) 0.035(7) -0.007(7) -0.015(7) -0.026(8)
C59 0.046(7) 0.067(9) 0.036(7) -0.004(6) -0.008(6) -0.007(6)
C60 0.038(6) 0.054(7) 0.031(6) -0.012(5) -0.005(5) -0.006(5)
C61 0.035(6) 0.057(8) 0.031(6) -0.012(6) -0.011(5) 0.001(5)
C62 0.025(7) 0.095(11) 0.124(14) -0.073(11) 0.008(7) -0.014(7)
C63 0.024(8) 0.141(18) 0.18(2) -0.107(17) -0.011(10) 0.012(9)
C64 0.056(10) 0.115(15) 0.091(13) -0.066(12) -0.027(9) 0.040(10)
C65 0.111(14) 0.073(11) 0.063(10) -0.024(9) -0.004(10) 0.059(11)
C66 0.054(8) 0.065(9) 0.055(8) -0.004(7) 0.013(7) 0.022(7)
C67 0.020(5) 0.040(6) 0.036(6) -0.005(5) -0.007(4) 0.004(4)
C68 0.032(6) 0.042(7) 0.034(6) -0.008(5) -0.005(5) -0.003(5)
C69 0.046(7) 0.060(8) 0.044(7) -0.022(6) -0.006(6) -0.013(6)
C70 0.044(7) 0.044(7) 0.075(10) -0.007(7) -0.002(7) -0.017(6)
C71 0.043(7) 0.067(9) 0.054(8) -0.002(7) -0.006(6) -0.021(7)
C72 0.051(7) 0.061(8) 0.029(6) 0.001(6) 0.000(5) -0.031(6)
C73 0.025(5) 0.040(6) 0.023(5) -0.010(5) -0.001(4) 0.003(4)
C74 0.033(6) 0.054(7) 0.023(6) -0.007(5) -0.001(5) -0.005(5)
C75 0.034(6) 0.064(8) 0.030(6) -0.010(6) -0.010(5) -0.006(6)
C76 0.031(6) 0.059(8) 0.039(7) -0.024(6) -0.003(5) 0.001(5)
C77 0.046(7) 0.044(7) 0.039(7) -0.013(6) 0.002(5) -0.012(5)
C78 0.041(6) 0.037(6) 0.021(5) -0.009(5) -0.002(4) -0.005(5)
C79 0.026(5) 0.040(6) 0.040(6) -0.014(5) -0.006(5) -0.005(5)
C80 0.026(6) 0.039(7) 0.043(7) -0.008(5) -0.001(5) -0.001(5)
C81 0.038(7) 0.033(7) 0.073(9) 0.008(6) -0.002(6) -0.010(5)
C82 0.035(7) 0.068(9) 0.082(11) -0.042(8) -0.012(7) 0.012(6)
C83 0.049(8) 0.101(12) 0.059(9) -0.033(9) -0.014(7) 0.017(8)
C84 0.046(7) 0.084(10) 0.038(7) -0.021(7) -0.006(6) 0.015(7)
C85 0.023(5) 0.043(6) 0.023(5) -0.006(5) -0.002(4) -0.007(5)
C86 0.022(5) 0.054(7) 0.047(7) -0.009(6) 0.004(5) -0.013(5)
C87 0.028(6) 0.071(9) 0.053(8) -0.021(7) -0.008(6) -0.017(6)
C88 0.051(8) 0.070(10) 0.059(9) -0.009(7) -0.001(7) -0.032(7)
C89 0.061(9) 0.039(7) 0.077(10) -0.006(7) -0.018(7) -0.014(6)
C90 0.051(8) 0.040(7) 0.082(10) -0.003(7) -0.026(7) -0.007(6)

loop_
_atom_type_symbol
_atom_type_description
_atom_type_scat_dispersion_real
_atom_type_scat_dispersion_imag
_atom_type_scat_source
C C 0.0033 0.0016 'International Tables Vol C Tables 4.2.6.8 and 6.1.1.4'
H H 0.0000 0.0000 'International Tables Vol C Tables 4.2.6.8 and 6.1.1.4'
O O 0.0106 0.0060 'International Tables Vol C Tables 4.2.6.8 and 6.1.1.4'
P P 0.1023 0.0942 'International Tables Vol C Tables 4.2.6.8 and 6.1.1.4'
S S 0.1246 0.1234 'International Tables Vol C Tables 4.2.6.8 and 6.1.1.4'
Cl Cl 0.1484 0.1585 'International Tables Vol C Tables 4.2.6.8 and 6.1.1.4'
Ru Ru -1.2594 0.8363 'International Tables Vol C Tables 4.2.6.8 and 6.1.1.4'

loop_
_exptl_crystal_face_index_h
_exptl_crystal_face_index_k
_exptl_crystal_face_index_l
_exptl_crystal_face_perp_dist
0.00 1.00 0.00 0.0450
0.00 -1.00 0.00 0.0450
0.00 0.00 1.00 0.1300
0.00 0.00 -1.00 0.1300
1.00 0.00 0.00 0.1400
-1.00 0.00 0.00 0.1400

loop_
_geom_angle_atom_site_label_1
_geom_angle_atom_site_label_2
_geom_angle_atom_site_label_3
_geom_angle
_geom_angle_site_symmetry_1
_geom_angle_site_symmetry_3
_geom_angle_publ_flag
S1 Ru1 S2 102.41(10) . . ?
S1 Ru1 S3 102.95(10) . . ?
S2 Ru1 S3 102.49(11) . . ?
S1 Ru1 P1 117.05(10) . . ?
S2 Ru1 P1 116.02(10) . . ?
S3 Ru1 P1 113.93(10) . . ?
S1 Ru1 Ru3 52.07(7) . . ?
S2 Ru1 Ru3 101.86(8) . . ?
S3 Ru1 Ru3 51.86(7) . . ?
P1 Ru1 Ru3 142.06(8) . . ?
S1 Ru1 Ru4 101.51(7) . . ?
S2 Ru1 Ru4 51.73(7) . . ?
S3 Ru1 Ru4 51.90(7) . . ?
P1 Ru1 Ru4 141.42(8) . . ?
Ru3 Ru1 Ru4 63.45(3) . . ?
S1 Ru1 Ru2 51.70(7) . . ?
S2 Ru1 Ru2 51.85(7) . . ?
S3 Ru1 Ru2 101.53(8) . . ?
P1 Ru1 Ru2 144.53(8) . . ?
Ru3 Ru1 Ru2 63.47(5) . . ?
Ru4 Ru1 Ru2 63.06(3) . . ?
S1 Ru2 S4 126.37(11) . . ?
S1 Ru2 S2 101.36(10) . . ?
S4 Ru2 S2 128.85(11) . . ?
S1 Ru2 P2 101.64(10) . . ?
S4 Ru2 P2 90.86(10) . . ?
S2 Ru2 P2 97.01(10) . . ?
S1 Ru2 Ru1 51.19(7) . . ?
S4 Ru2 Ru1 155.47(8) . . ?
S2 Ru2 Ru1 51.29(7) . . ?
P2 Ru2 Ru1 113.67(8) . . ?
S1 Ru2 Ru4 97.27(8) . . ?
S4 Ru2 Ru4 101.78(8) . . ?
S2 Ru2 Ru4 49.47(7) . . ?
P2 Ru2 Ru4 144.43(8) . . ?
Ru1 Ru2 Ru4 58.34(4) . . ?
S1 Ru2 Ru3 49.50(7) . . ?
S4 Ru2 Ru3 100.62(8) . . ?
S2 Ru2 Ru3 97.06(8) . . ?
P2 Ru2 Ru3 149.99(8) . . ?
Ru1 Ru2 Ru3 58.12(4) . . ?
Ru4 Ru2 Ru3 60.07(4) . . ?
S1 Ru2 Ru5 106.68(8) . . ?
S4 Ru2 Ru5 46.83(8) . . ?
S2 Ru2 Ru5 107.41(8) . . ?
P2 Ru2 Ru5 137.57(8) . . ?
Ru1 Ru2 Ru5 108.68(5) . . ?
Ru4 Ru2 Ru5 61.39(4) . . ?
Ru3 Ru2 Ru5 60.93(3) . . ?
S3 Ru3 S5 125.58(11) . . ?
S3 Ru3 S1 101.89(10) . . ?
S5 Ru3 S1 128.69(10) . . ?
S3 Ru3 P3 96.02(10) . . ?
S5 Ru3 P3 92.66(10) . . ?
S1 Ru3 P3 101.33(10) . . ?
S3 Ru3 Ru1 51.57(8) . . ?
S5 Ru3 Ru1 155.10(8) . . ?
S1 Ru3 Ru1 51.28(7) . . ?
P3 Ru3 Ru1 112.06(8) . . ?
S3 Ru3 Ru4 49.48(7) . . ?
S5 Ru3 Ru4 99.98(9) . . ?
S1 Ru3 Ru4 96.76(8) . . ?
P3 Ru3 Ru4 143.94(7) . . ?
Ru1 Ru3 Ru4 58.30(4) . . ?
S3 Ru3 Ru2 97.21(8) . . ?
S5 Ru3 Ru2 101.42(8) . . ?
S1 Ru3 Ru2 49.25(7) . . ?
P3 Ru3 Ru2 149.74(7) . . ?
Ru1 Ru3 Ru2 58.41(3) . . ?
Ru4 Ru3 Ru2 59.68(3) . . ?
S3 Ru3 Ru5 106.97(7) . . ?
S5 Ru3 Ru5 46.52(7) . . ?
S1 Ru3 Ru5 106.15(8) . . ?
P3 Ru3 Ru5 139.17(8) . . ?
Ru1 Ru3 Ru5 108.66(4) . . ?
Ru4 Ru3 Ru5 61.15(4) . . ?
Ru2 Ru3 Ru5 60.61(3) . . ?
S6 Ru4 S2 126.02(11) . . ?
S6 Ru4 S3 128.25(11) . . ?
S2 Ru4 S3 101.88(11) . . ?
S6 Ru4 P4 88.81(10) . . ?
S2 Ru4 P4 100.45(10) . . ?
S3 Ru4 P4 101.78(10) . . ?
S6 Ru4 Ru1 154.41(8) . . ?
S2 Ru4 Ru1 51.47(7) . . ?
S3 Ru4 Ru1 51.53(7) . . ?
P4 Ru4 Ru1 116.73(8) . . ?
S6 Ru4 Ru2 99.30(8) . . ?
S2 Ru4 Ru2 49.75(7) . . ?
S3 Ru4 Ru2 97.63(8) . . ?
P4 Ru4 Ru2 147.55(8) . . ?
Ru1 Ru4 Ru2 58.60(3) . . ?
S6 Ru4 Ru3 100.88(9) . . ?
S2 Ru4 Ru3 97.42(8) . . ?
S3 Ru4 Ru3 49.41(7) . . ?
P4 Ru4 Ru3 148.96(8) . . ?
Ru1 Ru4 Ru3 58.26(4) . . ?
Ru2 Ru4 Ru3 60.24(4) . . ?
S6 Ru4 Ru5 46.18(7) . . ?
S2 Ru4 Ru5 106.97(8) . . ?
S3 Ru4 Ru5 106.50(7) . . ?
P4 Ru4 Ru5 134.99(8) . . ?
Ru1 Ru4 Ru5 108.28(3) . . ?
Ru2 Ru4 Ru5 60.65(3) . . ?
Ru3 Ru4 Ru5 60.73(4) . . ?
S6 Ru5 S5 117.66(12) . . ?
S6 Ru5 S4 117.18(11) . . ?
S5 Ru5 S4 119.80(11) . . ?
S6 Ru5 P5 94.21(11) . . ?
S5 Ru5 P5 98.87(11) . . ?
S4 Ru5 P5 100.03(10) . . ?
S6 Ru5 Ru2 98.24(9) . . ?
S5 Ru5 Ru2 100.95(8) . . ?
S4 Ru5 Ru2 48.37(7) . . ?
P5 Ru5 Ru2 148.22(8) . . ?
S6 Ru5 Ru3 99.88(8) . . ?
S5 Ru5 Ru3 48.23(7) . . ?
S4 Ru5 Ru3 99.72(9) . . ?
P5 Ru5 Ru3 147.02(8) . . ?
Ru2 Ru5 Ru3 58.45(5) . . ?
S6 Ru5 Ru4 47.76(8) . . ?
S5 Ru5 Ru4 98.71(8) . . ?
S4 Ru5 Ru4 100.01(8) . . ?
P5 Ru5 Ru4 141.93(7) . . ?
Ru2 Ru5 Ru4 57.96(3) . . ?
Ru3 Ru5 Ru4 58.12(3) . . ?
Ru5 S5 Ru3 85.25(10) . . ?
Ru5 S4 Ru2 84.80(10) . . ?
Ru5 S6 Ru4 86.07(10) . . ?
Ru1 S2 Ru4 76.81(10) . . ?
Ru1 S2 Ru2 76.86(9) . . ?
Ru4 S2 Ru2 80.78(9) . . ?
Ru1 S1 Ru2 77.11(8) . . ?
Ru1 S1 Ru3 76.65(8) . . ?
Ru2 S1 Ru3 81.25(10) . . ?
Ru1 S3 Ru3 76.58(8) . . ?
Ru1 S3 Ru4 76.57(10) . . ?
Ru3 S3 Ru4 81.10(9) . . ?
C13 P1 C1 99.8(5) . . ?
C13 P1 C7 101.6(5) . . ?
C1 P1 C7 101.8(5) . . ?
C13 P1 Ru1 116.4(3) . . ?
C1 P1 Ru1 116.8(3) . . ?
C7 P1 Ru1 117.7(3) . . ?
C19 P2 C25 104.4(5) . . ?
C19 P2 C31 102.7(5) . . ?
C25 P2 C31 100.8(4) . . ?
C19 P2 Ru2 114.8(3) . . ?
C25 P2 Ru2 114.9(3) . . ?
C31 P2 Ru2 117.2(4) . . ?
C37 P3 C49 102.5(5) . . ?
C37 P3 C43 100.4(5) . . ?
C49 P3 C43 102.5(5) . . ?
C37 P3 Ru3 118.5(3) . . ?
C49 P3 Ru3 113.2(4) . . ?
C43 P3 Ru3 117.3(3) . . ?
C61 P4 C55 101.5(5) . . ?
C61 P4 C67 103.2(5) . . ?
C55 P4 C67 101.3(5) . . ?
C61 P4 Ru4 113.4(4) . . ?
C55 P4 Ru4 120.3(4) . . ?
C67 P4 Ru4 114.9(3) . . ?
C79 P5 C73 101.0(5) . . ?
C79 P5 C85 104.5(5) . . ?
C73 P5 C85 103.4(5) . . ?
C79 P5 Ru5 113.8(3) . . ?
C73 P5 Ru5 117.4(3) . . ?
C85 P5 Ru5 114.9(3) . . ?
C2 C1 C6 120.3(11) . . ?
C2 C1 P1 117.9(8) . . ?
C6 C1 P1 121.6(9) . . ?
C3 C2 C1 121.4(12) . . ?
C3 C2 H2 119.3 . . ?
C1 C2 H2 119.3 . . ?
C2 C3 C4 120.0(12) . . ?
C2 C3 H3 120.0 . . ?
C4 C3 H3 120.0 . . ?
C3 C4 C5 119.3(12) . . ?
C3 C4 H4 120.3 . . ?
C5 C4 H4 120.3 . . ?
C4 C5 C6 120.5(12) . . ?
C4 C5 H5 119.7 . . ?
C6 C5 H5 119.7 . . ?
C1 C6 C5 118.3(12) . . ?
C1 C6 H6 120.9 . . ?
C5 C6 H6 120.9 . . ?
C12 C7 C8 119.5(10) . . ?
C12 C7 P1 121.7(8) . . ?
C8 C7 P1 118.7(9) . . ?
C9 C8 C7 120.2(12) . . ?
C9 C8 H8 119.9 . . ?
C7 C8 H8 119.9 . . ?
C10 C9 C8 119.2(12) . . ?
C10 C9 H9 120.4 . . ?
C8 C9 H9 120.4 . . ?
C11 C10 C9 121.3(11) . . ?
C11 C10 H10 119.3 . . ?
C9 C10 H10 119.3 . . ?
C10 C11 C12 118.7(12) . . ?
C10 C11 H11 120.7 . . ?
C12 C11 H11 120.7 . . ?
C7 C12 C11 120.8(11) . . ?
C7 C12 H12 119.6 . . ?
C11 C12 H12 119.6 . . ?
C18 C13 C14 119.0(11) . . ?
C18 C13 P1 118.4(9) . . ?
C14 C13 P1 122.5(9) . . ?
C15 C14 C13 119.1(12) . . ?
C15 C14 H14 120.4 . . ?
C13 C14 H14 120.4 . . ?
C16 C15 C14 121.8(13) . . ?
C16 C15 H15 119.1 . . ?
C14 C15 H15 119.1 . . ?
C15 C16 C17 119.1(12) . . ?
C15 C16 H16 120.5 . . ?
C17 C16 H16 120.5 . . ?
C16 C17 C18 120.5(13) . . ?
C16 C17 H17 119.7 . . ?
C18 C17 H17 119.7 . . ?
C13 C18 C17 120.4(12) . . ?
C13 C18 H18 119.8 . . ?
C17 C18 H18 119.8 . . ?
C20 C19 C24 116.3(10) . . ?
C20 C19 P2 124.4(8) . . ?
C24 C19 P2 119.3(9) . . ?
C19 C20 C21 121.7(11) . . ?
C19 C20 H20 119.1 . . ?
C21 C20 H20 119.1 . . ?
C22 C21 C20 121.3(12) . . ?
C22 C21 H21 119.3 . . ?
C20 C21 H21 119.3 . . ?
C23 C22 C21 117.6(11) . . ?
C23 C22 H22 121.2 . . ?
C21 C22 H22 121.2 . . ?
C24 C23 C22 121.9(12) . . ?
C24 C23 H23 119.0 . . ?
C22 C23 H23 119.0 . . ?
C23 C24 C19 121.0(12) . . ?
C23 C24 H24 119.5 . . ?
C19 C24 H24 119.5 . . ?
C26 C25 C30 118.7(10) . . ?
C26 C25 P2 118.7(8) . . ?
C30 C25 P2 122.4(8) . . ?
C25 C26 C27 120.5(11) . . ?
C25 C26 H26 119.7 . . ?
C27 C26 H26 119.7 . . ?
C28 C27 C26 121.7(12) . . ?
C28 C27 H27 119.1 . . ?
C26 C27 H27 119.1 . . ?
C27 C28 C29 119.2(11) . . ?
C27 C28 H28 120.4 . . ?
C29 C28 H28 120.4 . . ?
C28 C29 C30 120.4(13) . . ?
C28 C29 H29 119.8 . . ?
C30 C29 H29 119.8 . . ?
C29 C30 C25 119.4(12) . . ?
C29 C30 H30 120.3 . . ?
C25 C30 H30 120.3 . . ?
C36 C31 C32 117.0(10) . . ?
C36 C31 P2 123.1(8) . . ?
C32 C31 P2 119.8(8) . . ?
C33 C32 C31 122.2(12) . . ?
C33 C32 H32 118.9 . . ?
C31 C32 H32 118.9 . . ?
C34 C33 C32 119.8(14) . . ?
C34 C33 H33 120.1 . . ?
C32 C33 H33 120.1 . . ?
C33 C34 C35 119.4(13) . . ?
C33 C34 H34 120.3 . . ?
C35 C34 H34 120.3 . . ?
C34 C35 C36 121.5(13) . . ?
C34 C35 H35 119.3 . . ?
C36 C35 H35 119.3 . . ?
C31 C36 C35 119.9(11) . . ?
C31 C36 H36 120.1 . . ?
C35 C36 H36 120.1 . . ?
C42 C37 C38 116.6(10) . . ?
C42 C37 P3 124.9(9) . . ?
C38 C37 P3 118.4(8) . . ?
C39 C38 C37 122.8(11) . . ?
C39 C38 H38 118.6 . . ?
C37 C38 H38 118.6 . . ?
C38 C39 C40 118.5(12) . . ?
C38 C39 H39 120.8 . . ?
C40 C39 H39 120.8 . . ?
C41 C40 C39 119.4(12) . . ?
C41 C40 H40 120.3 . . ?
C39 C40 H40 120.3 . . ?
C40 C41 C42 121.4(12) . . ?
C40 C41 H41 119.3 . . ?
C42 C41 H41 119.3 . . ?
C41 C42 C37 121.1(12) . . ?
C41 C42 H42 119.4 . . ?
C37 C42 H42 119.4 . . ?
C48 C43 C44 117.8(10) . . ?
C48 C43 P3 123.1(9) . . ?
C44 C43 P3 118.9(8) . . ?
C43 C44 C45 121.6(11) . . ?
C43 C44 H44 119.2 . . ?
C45 C44 H44 119.2 . . ?
C46 C45 C44 119.5(12) . . ?
C46 C45 H45 120.2 . . ?
C44 C45 H45 120.2 . . ?
C45 C46 C47 120.7(11) . . ?
C45 C46 H46 119.6 . . ?
C47 C46 H46 119.6 . . ?
C46 C47 C48 118.8(12) . . ?
C46 C47 H47 120.6 . . ?
C48 C47 H47 120.6 . . ?
C43 C48 C47 121.3(12) . . ?
C43 C48 H48 119.4 . . ?
C47 C48 H48 119.4 . . ?
C50 C49 C54 118.2(10) . . ?
C50 C49 P3 120.2(9) . . ?
C54 C49 P3 121.6(8) . . ?
C51 C50 C49 120.2(13) . . ?
C51 C50 H50 119.9 . . ?
C49 C50 H50 119.9 . . ?
C52 C51 C50 122.6(14) . . ?
C52 C51 H51 118.7 . . ?
C50 C51 H51 118.7 . . ?
C53 C52 C51 118.2(13) . . ?
C53 C52 H52 120.9 . . ?
C51 C52 H52 120.9 . . ?
C52 C53 C54 122.9(15) . . ?
C52 C53 H53 118.6 . . ?
C54 C53 H53 118.6 . . ?
C53 C54 C49 117.9(13) . . ?
C53 C54 H54 121.1 . . ?
C49 C54 H54 121.1 . . ?
C56 C55 C60 118.2(11) . . ?
C56 C55 P4 124.3(10) . . ?
C60 C55 P4 117.6(8) . . ?
C55 C56 C57 119.4(13) . . ?
C55 C56 H56 120.3 . . ?
C57 C56 H56 120.3 . . ?
C58 C57 C56 122.5(13) . . ?
C58 C57 H57 118.8 . . ?
C56 C57 H57 118.7 . . ?
C57 C58 C59 119.1(12) . . ?
C57 C58 H58 120.5 . . ?
C59 C58 H58 120.5 . . ?
C60 C59 C58 119.4(12) . . ?
C60 C59 H59 120.3 . . ?
C58 C59 H59 120.3 . . ?
C59 C60 C55 121.4(11) . . ?
C59 C60 H60 119.3 . . ?
C55 C60 H60 119.3 . . ?
C62 C61 C66 116.2(12) . . ?
C62 C61 P4 125.1(11) . . ?
C66 C61 P4 118.7(9) . . ?
C61 C62 C63 123.1(16) . . ?
C61 C62 H62 118.5 . . ?
C63 C62 H62 118.5 . . ?
C64 C63 C62 118.0(16) . . ?
C64 C63 H63 121.0 . . ?
C62 C63 H63 121.0 . . ?
C65 C64 C63 121.4(15) . . ?
C65 C64 H64 119.3 . . ?
C63 C64 H64 119.3 . . ?
C64 C65 C66 119.3(17) . . ?
C64 C65 H65 120.4 . . ?
C66 C65 H65 120.4 . . ?
C65 C66 C61 121.8(14) . . ?
C65 C66 H66 119.1 . . ?
C61 C66 H66 119.1 . . ?
C72 C67 C68 121.2(11) . . ?
C72 C67 P4 122.1(9) . . ?
C68 C67 P4 116.7(8) . . ?
C67 C68 C69 118.2(10) . . ?
C67 C68 H68 120.9 . . ?
C69 C68 H68 120.9 . . ?
C70 C69 C68 121.8(11) . . ?
C70 C69 H69 119.1 . . ?
C68 C69 H69 119.1 . . ?
C69 C70 C71 118.0(12) . . ?
C69 C70 H70 121.0 . . ?
C71 C70 H70 121.0 . . ?
C72 C71 C70 121.7(12) . . ?
C72 C71 H71 119.2 . . ?
C70 C71 H71 119.2 . . ?
C67 C72 C71 119.2(12) . . ?
C67 C72 H72 120.4 . . ?
C71 C72 H72 120.4 . . ?
C74 C73 C78 120.1(9) . . ?
C74 C73 P5 122.7(8) . . ?
C78 C73 P5 117.1(8) . . ?
C73 C74 C75 119.8(10) . . ?
C73 C74 H74 120.1 . . ?
C75 C74 H74 120.1 . . ?
C76 C75 C74 120.6(11) . . ?
C76 C75 H75 119.7 . . ?
C74 C75 H75 119.7 . . ?
C75 C76 C77 119.5(11) . . ?
C75 C76 H76 120.3 . . ?
C77 C76 H76 120.3 . . ?
C78 C77 C76 120.5(10) . . ?
C78 C77 H77 119.8 . . ?
C76 C77 H77 119.8 . . ?
C77 C78 C73 119.4(10) . . ?
C77 C78 H78 120.3 . . ?
C73 C78 H78 120.3 . . ?
C80 C79 C84 117.2(11) . . ?
C80 C79 P5 123.8(9) . . ?
C84 C79 P5 119.0(9) . . ?
C81 C80 C79 122.0(12) . . ?
C81 C80 H80 119.0 . . ?
C79 C80 H80 119.0 . . ?
C80 C81 C82 119.3(12) . . ?
C80 C81 H81 120.3 . . ?
C82 C81 H81 120.3 . . ?
C83 C82 C81 118.6(12) . . ?
C83 C82 H82 120.7 . . ?
C81 C82 H82 120.7 . . ?
C84 C83 C82 122.0(14) . . ?
C84 C83 H83 119.0 . . ?
C82 C83 H83 119.0 . . ?
C83 C84 C79 120.8(12) . . ?
C83 C84 H84 119.6 . . ?
C79 C84 H84 119.6 . . ?
C86 C85 C90 119.1(10) . . ?
C86 C85 P5 122.3(8) . . ?
C90 C85 P5 118.4(8) . . ?
C85 C86 C87 119.8(11) . . ?
C85 C86 H86 120.1 . . ?
C87 C86 H86 120.1 . . ?
C88 C87 C86 121.9(11) . . ?
C88 C87 H87 119.1 . . ?
C86 C87 H87 119.1 . . ?
C87 C88 C89 119.2(12) . . ?
C87 C88 H88 120.4 . . ?
C89 C88 H88 120.4 . . ?
C90 C89 C88 120.5(13) . . ?
C90 C89 H89 119.8 . . ?
C88 C89 H89 119.8 . . ?
C89 C90 C85 119.4(12) . . ?
C89 C90 H90 120.3 . . ?
C85 C90 H90 120.3 . . ?

loop_
_geom_bond_atom_site_label_1
_geom_bond_atom_site_label_2
_geom_bond_distance
_geom_bond_site_symmetry_2
_geom_bond_publ_flag
Ru1 S1 2.238(3) . ?
Ru1 S2 2.243(3) . ?
Ru1 S3 2.248(3) . ?
Ru1 P1 2.362(3) . ?
Ru1 Ru3 2.7910(17) . ?
Ru1 Ru4 2.7922(19) . ?
Ru1 Ru2 2.7999(15) . ?
Ru2 S1 2.254(3) . ?
Ru2 S4 2.257(3) . ?
Ru2 S2 2.261(3) . ?
Ru2 P2 2.313(3) . ?
Ru2 Ru4 2.9242(16) . ?
Ru2 Ru3 2.941(2) . ?
Ru2 Ru5 3.0067(16) . ?
Ru3 S3 2.257(3) . ?
Ru3 S5 2.257(3) . ?
Ru3 S1 2.262(3) . ?
Ru3 P3 2.298(3) . ?
Ru3 Ru4 2.9358(16) . ?
Ru3 Ru5 3.0161(17) . ?
Ru4 S6 2.247(3) . ?
Ru4 S2 2.252(3) . ?
Ru4 S3 2.259(3) . ?
Ru4 P4 2.290(3) . ?
Ru4 Ru5 3.028(2) . ?
Ru5 S6 2.190(3) . ?
Ru5 S5 2.196(3) . ?
Ru5 S4 2.202(3) . ?
Ru5 P5 2.274(3) . ?
P1 C13 1.846(11) . ?
P1 C1 1.851(11) . ?
P1 C7 1.856(9) . ?
P2 C19 1.815(11) . ?
P2 C25 1.824(11) . ?
P2 C31 1.824(10) . ?
P3 C37 1.815(10) . ?
P3 C49 1.827(10) . ?
P3 C43 1.840(10) . ?
P4 C61 1.820(12) . ?
P4 C55 1.830(11) . ?
P4 C67 1.875(11) . ?
P5 C79 1.828(11) . ?
P5 C73 1.837(10) . ?
P5 C85 1.841(10) . ?
C1 C2 1.368(15) . ?
C1 C6 1.387(15) . ?
C2 C3 1.361(15) . ?
C2 H2 0.9500 . ?
C3 C4 1.383(18) . ?
C3 H3 0.9500 . ?
C4 C5 1.389(18) . ?
C4 H4 0.9500 . ?
C5 C6 1.403(17) . ?
C5 H5 0.9500 . ?
C6 H6 0.9500 . ?
C7 C12 1.358(15) . ?
C7 C8 1.385(15) . ?
C8 C9 1.385(16) . ?
C8 H8 0.9500 . ?
C9 C10 1.368(18) . ?
C9 H9 0.9500 . ?
C10 C11 1.367(18) . ?
C10 H10 0.9500 . ?
C11 C12 1.397(15) . ?
C11 H11 0.9500 . ?
C12 H12 0.9500 . ?
C13 C18 1.373(15) . ?
C13 C14 1.402(15) . ?
C14 C15 1.390(17) . ?
C14 H14 0.9500 . ?
C15 C16 1.355(19) . ?
C15 H15 0.9500 . ?
C16 C17 1.380(19) . ?
C16 H16 0.9500 . ?
C17 C18 1.390(17) . ?
C17 H17 0.9500 . ?
C18 H18 0.9500 . ?
C19 C20 1.372(14) . ?
C19 C24 1.421(16) . ?
C20 C21 1.385(16) . ?
C20 H20 0.9500 . ?
C21 C22 1.377(19) . ?
C21 H21 0.9500 . ?
C22 C23 1.372(18) . ?
C22 H22 0.9500 . ?
C23 C24 1.364(17) . ?
C23 H23 0.9500 . ?
C24 H24 0.9500 . ?
C25 C26 1.354(14) . ?
C25 C30 1.414(15) . ?
C26 C27 1.402(14) . ?
C26 H26 0.9500 . ?
C27 C28 1.337(17) . ?
C27 H27 0.9500 . ?
C28 C29 1.385(19) . ?
C28 H28 0.9500 . ?
C29 C30 1.399(17) . ?
C29 H29 0.9500 . ?
C30 H30 0.9500 . ?
C31 C36 1.381(14) . ?
C31 C32 1.401(15) . ?
C32 C33 1.379(17) . ?
C32 H32 0.9500 . ?
C33 C34 1.36(2) . ?
C33 H33 0.9500 . ?
C34 C35 1.364(19) . ?
C34 H34 0.9500 . ?
C35 C36 1.400(17) . ?
C35 H35 0.9500 . ?
C36 H36 0.9500 . ?
C37 C42 1.384(15) . ?
C37 C38 1.402(15) . ?
C38 C39 1.373(15) . ?
C38 H38 0.9500 . ?
C39 C40 1.402(17) . ?
C39 H39 0.9500 . ?
C40 C41 1.359(18) . ?
C40 H40 0.9500 . ?
C41 C42 1.377(16) . ?
C41 H41 0.9500 . ?
C42 H42 0.9500 . ?
C43 C48 1.373(15) . ?
C43 C44 1.381(15) . ?
C44 C45 1.403(14) . ?
C44 H44 0.9500 . ?
C45 C46 1.345(17) . ?
C45 H45 0.9500 . ?
C46 C47 1.392(19) . ?
C46 H46 0.9500 . ?
C47 C48 1.405(16) . ?
C47 H47 0.9500 . ?
C48 H48 0.9500 . ?
C49 C50 1.392(15) . ?
C49 C54 1.408(16) . ?
C50 C51 1.355(17) . ?
C50 H50 0.9500 . ?
C51 C52 1.35(2) . ?
C51 H51 0.9500 . ?
C52 C53 1.34(2) . ?
C52 H52 0.9500 . ?
C53 C54 1.397(18) . ?
C53 H53 0.9500 . ?
C54 H54 0.9500 . ?
C55 C56 1.369(16) . ?
C55 C60 1.400(15) . ?
C56 C57 1.407(17) . ?
C56 H56 0.9500 . ?
C57 C58 1.336(19) . ?
C57 H57 0.9500 . ?
C58 C59 1.393(18) . ?
C58 H58 0.9500 . ?
C59 C60 1.386(15) . ?
C59 H59 0.9500 . ?
C60 H60 0.9500 . ?
C61 C62 1.342(16) . ?
C61 C66 1.416(18) . ?
C62 C63 1.40(2) . ?
C62 H62 0.9500 . ?
C63 C64 1.36(2) . ?
C63 H63 0.9500 . ?
C64 C65 1.35(2) . ?
C64 H64 0.9500 . ?
C65 C66 1.360(18) . ?
C65 H65 0.9500 . ?
C66 H66 0.9500 . ?
C67 C72 1.376(15) . ?
C67 C68 1.383(15) . ?
C68 C69 1.418(16) . ?
C68 H68 0.9500 . ?
C69 C70 1.366(17) . ?
C69 H69 0.9500 . ?
C70 C71 1.396(18) . ?
C70 H70 0.9500 . ?
C71 C72 1.388(17) . ?
C71 H71 0.9500 . ?
C72 H72 0.9500 . ?
C73 C74 1.368(14) . ?
C73 C78 1.403(14) . ?
C74 C75 1.399(14) . ?
C74 H74 0.9500 . ?
C75 C76 1.369(16) . ?
C75 H75 0.9500 . ?
C76 C77 1.393(15) . ?
C76 H76 0.9500 . ?
C77 C78 1.381(14) . ?
C77 H77 0.9500 . ?
C78 H78 0.9500 . ?
C79 C80 1.382(15) . ?
C79 C84 1.431(16) . ?
C80 C81 1.377(16) . ?
C80 H80 0.9500 . ?
C81 C82 1.416(18) . ?
C81 H81 0.9500 . ?
C82 C83 1.376(19) . ?
C82 H82 0.9500 . ?
C83 C84 1.342(19) . ?
C83 H83 0.9500 . ?
C84 H84 0.9500 . ?
C85 C86 1.375(14) . ?
C85 C90 1.400(16) . ?
C86 C87 1.380(15) . ?
C86 H86 0.9500 . ?
C87 C88 1.342(18) . ?
C87 H87 0.9500 . ?
C88 C89 1.384(18) . ?
C88 H88 0.9500 . ?
C89 C90 1.384(17) . ?
C89 H89 0.9500 . ?
C90 H90 0.9500 . ?
